data_4000302
loop_
_publ_author_name
'Bull, I.'
'Young, V.'
'Teat, S. J.'
'Peng, L.'
'Grey, C. P.'
'Parise, J. B.'

_publ_section_title
;
 Hydrothermal synthesis and structural characterization of four scandium
 phosphate frameworks
 Locality: synthetic
;
_journal_name_full 'Chemistry of Materials'
_journal_page_first 3818
_journal_page_last 3825
_journal_paper_doi 10.1021/cm030306f
_journal_volume 15
_journal_year 2003
_chemical_formula_sum 'H4 O6 P Sc'
_chemical_formula_weight 175.96
_space_group_IT_number 14
_symmetry_cell_setting monoclinic
_symmetry_space_group_name_Hall '-P 2yn'
_symmetry_space_group_name_H-M 'P 1 21/n 1'
_atom_sites_solution_hydrogens none
_atom_sites_solution_primary direct
_atom_sites_solution_secondary difmap
_cell_angle_alpha 90.00
_cell_angle_beta 90.253(7)
_cell_angle_gamma 90.00
_cell_formula_units_Z 4
_cell_length_a 5.4429(8)
_cell_length_b 10.2513(15)
_cell_length_c 8.9094(11)
_cell_measurement_reflns_used 1563
_cell_measurement_temperature 150(2)
_cell_measurement_theta_max 21.47
_cell_measurement_theta_min 4.20
_cell_volume 497.11(12)
_diffrn_ambient_temperature 150(2)
_diffrn_detector_area_resol_mean ?
_diffrn_measurement_device_type 'Bruker SMART PROTEUM 200 CCD diffractometer'
_diffrn_measurement_method '\w rotation with narrow frames'
_diffrn_radiation_monochromator 'silicon 111'
_diffrn_radiation_source 'Daresbury SRS station 9.8'
_diffrn_radiation_type synchrotron
_diffrn_radiation_wavelength 0.6845
_diffrn_reflns_av_R_equivalents 0.0273
_diffrn_reflns_av_sigmaI/netI 0.0285
_diffrn_reflns_limit_h_max 5
_diffrn_reflns_limit_h_min -5
_diffrn_reflns_limit_k_max 10
_diffrn_reflns_limit_k_min -10
_diffrn_reflns_limit_l_max 9
_diffrn_reflns_limit_l_min -9
_diffrn_reflns_number 2327
_diffrn_reflns_theta_max 21.47
_diffrn_reflns_theta_min 1.91
_diffrn_standards_decay_% ?
_diffrn_standards_interval_count ?
_diffrn_standards_interval_time ?
_diffrn_standards_number 0
_exptl_absorpt_coefficient_mu 1.744
_exptl_absorpt_correction_T_max 0.96
_exptl_absorpt_correction_T_min 0.93
_exptl_absorpt_correction_type multi-scan
_exptl_absorpt_process_details ?
_exptl_crystal_colour colourless
_exptl_crystal_density_diffrn 2.351
_exptl_crystal_density_meas ?
_exptl_crystal_density_method 'not measured'
_exptl_crystal_description plate
_exptl_crystal_F_000 352
_exptl_crystal_size_max 0.02
_exptl_crystal_size_mid 0.02
_exptl_crystal_size_min 0.01
_refine_ls_extinction_coef ?
_refine_ls_extinction_method none
_refine_ls_goodness_of_fit_ref 1.127
_refine_ls_hydrogen_treatment none
_refine_ls_matrix_type full
_refine_ls_number_parameters 74
_refine_ls_number_reflns 626
_refine_ls_number_restraints 89
_refine_ls_restrained_S_all 1.109
_refine_ls_R_factor_all 0.0655
_refine_ls_R_factor_gt 0.0630
_refine_ls_shift/su_max 0.000
_refine_ls_shift/su_mean 0.000
_refine_ls_structure_factor_coef Fsqd
_refine_ls_weighting_details 'calc w=1/[\s^2^(Fo^2^)+(0.0999P)^2^+6.3185P] where P=(Fo^2^+2Fc^2^)/3'
_refine_ls_weighting_scheme calc
_refine_ls_wR_factor_gt 0.1670
_refine_ls_wR_factor_ref 0.1697
_reflns_number_gt 589
_reflns_number_total 626
_reflns_threshold_expression I>2\s(I)
_cod_original_sg_symbol_H-M P2(1)/n
_cod_database_code 4000302

loop_
_symmetry_equiv_pos_as_xyz
'x, y, z'
'-x+1/2, y+1/2, -z+1/2'
'-x, -y, -z'
'x-1/2, -y-1/2, z-1/2'

loop_
_atom_site_label
_atom_site_type_symbol
_atom_site_fract_x
_atom_site_fract_y
_atom_site_fract_z
_atom_site_U_iso_or_equiv
_atom_site_adp_type
_atom_site_occupancy
_atom_site_symmetry_multiplicity
_atom_site_calc_flag
_atom_site_refinement_flags
_atom_site_disorder_assembly
_atom_site_disorder_group
Sc1 Sc 0.0891(5) 0.33377(15) 0.2023(2) 0.0052(7) Uani 1 1 d U . .
P1 P 0.0864(6) 0.3467(2) -0.1801(3) 0.0055(8) Uani 1 1 d U . .
O1 O 0.3974(16) 0.4620(8) 0.2036(9) 0.0261(19) Uani 1 1 d U . .
O2 O 0.1165(13) 0.4948(6) -0.1825(7) 0.0083(15) Uani 1 1 d U . .
O3 O 0.1068(14) 0.2950(7) -0.0199(8) 0.0196(17) Uani 1 1 d U . .
O4 O -0.1660(13) 0.3126(7) -0.2482(8) 0.0122(18) Uani 1 1 d U . .
O5 O 0.2842(14) 0.2852(7) -0.2755(8) 0.0117(16) Uani 1 1 d U . .
O6 O 0.0746(18) 0.3654(8) 0.4442(10) 0.030(2) Uani 1 1 d U . .

loop_
_atom_site_aniso_label
_atom_site_aniso_U_11
_atom_site_aniso_U_22
_atom_site_aniso_U_33
_atom_site_aniso_U_23
_atom_site_aniso_U_13
_atom_site_aniso_U_12
Sc1 0.0029(9) 0.0026(9) 0.0101(9) 0.0008(6) -0.0008(7) 0.0001(6)
P1 0.0043(10) 0.0044(10) 0.0077(10) -0.0005(7) -0.0014(8) -0.0001(7)
O1 0.025(2) 0.025(2) 0.028(2) -0.0003(10) 0.0001(10) -0.0003(10)
O2 0.0078(17) 0.0080(17) 0.0092(17) 0.0001(10) 0.0000(10) 0.0002(10)
O3 0.0209(19) 0.0186(19) 0.0192(19) 0.0003(10) 0.0000(10) 0.0001(10)
O4 0.012(2) 0.0119(19) 0.013(2) -0.0005(10) -0.0008(10) 0.0004(10)
O5 0.0112(18) 0.0109(18) 0.0130(18) -0.0004(10) 0.0002(10) -0.0002(10)
O6 0.030(2) 0.030(2) 0.029(2) -0.0001(10) -0.0002(10) 0.0010(10)

loop_
_cod_related_entry_id
_cod_related_entry_database
_cod_related_entry_code
1 AMCSD 0012220
